data_4345714
loop_
_publ_author_name
'Cho, Yang-Jin'
'Kim, So-Yoen'
'Choi, Chang Min'
'Kim, Nam Joon'
'Kim, Chul Hoon'
'Cho, Dae Won'
'Son, Ho-Jin'
'Pac, Chyongjin'
'Kang, Sang Ook'

_publ_section_title
;
 Photophysics and Excited-State Properties of Cyclometalated
 Iridium(III)-Platinum(II) and Iridium(III)-Iridium(III) Bimetallic
 Complexes Bridged by Dipyridylpyrazine.
;
_journal_issue 9
_journal_name_full 'Inorganic chemistry'
_journal_page_first 5305
_journal_page_last 5315
_journal_paper_doi 10.1021/acs.inorgchem.7b00384
_journal_volume 56
_journal_year 2017
_chemical_formula_moiety 'C58 H34 F20 Ir2 N8 P2'
_chemical_formula_sum 'C58 H34 F20 Ir2 N8 P2'
_chemical_formula_weight 1669.27
_space_group_crystal_system monoclinic
_space_group_IT_number 14
_space_group_name_Hall '-P 2ybc'
_space_group_name_H-M_alt 'P 1 21/c 1'
_symmetry_space_group_name_Hall '-P 2ybc'
_symmetry_space_group_name_H-M 'P 1 21/c 1'
_atom_sites_solution_hydrogens geom
_atom_sites_solution_primary direct
_audit_creation_method SHELXL-2014/7
_cell_angle_alpha 90
_cell_angle_beta 101.693(5)
_cell_angle_gamma 90
_cell_formula_units_Z 4
_cell_length_a 15.032(4)
_cell_length_b 16.703(4)
_cell_length_c 28.599(7)
_cell_measurement_reflns_used 6224
_cell_measurement_temperature 293(2)
_cell_measurement_theta_max 23.669
_cell_measurement_theta_min 2.021
_cell_volume 7032(3)
_computing_cell_refinement 'SMART (Bruker, 1999)'
_computing_data_collection 'SMART (Bruker, 1999)'
_computing_data_reduction 'SAINT-Plus (Bruker, 1999)'
_computing_molecular_graphics 'Ortep-3 for Windows (Farrugia, 1997)'
_computing_publication_material 'SHELXL-2014/7 (Sheldrick, 2014)'
_computing_structure_refinement 'SHELXL-2014/7 (Sheldrick, 2014)'
_computing_structure_solution 'SHELXL-2014/7 (Sheldrick, 2014)'
_diffrn_ambient_temperature 293(2)
_diffrn_measured_fraction_theta_full 1.000
_diffrn_measured_fraction_theta_max 0.995
_diffrn_measurement_device_type 'Bruker SMART 1000 CCD diffractometer'
_diffrn_measurement_method \w-scans
_diffrn_radiation_type MoK\a
_diffrn_radiation_wavelength 0.71073
_diffrn_reflns_av_R_equivalents 0.0876
_diffrn_reflns_av_unetI/netI 0.0849
_diffrn_reflns_Laue_measured_fraction_full 1.000
_diffrn_reflns_Laue_measured_fraction_max 0.995
_diffrn_reflns_limit_h_max 20
_diffrn_reflns_limit_h_min -20
_diffrn_reflns_limit_k_max 22
_diffrn_reflns_limit_k_min -22
_diffrn_reflns_limit_l_max 38
_diffrn_reflns_limit_l_min -38
_diffrn_reflns_number 94159
_diffrn_reflns_point_group_measured_fraction_full 1.000
_diffrn_reflns_point_group_measured_fraction_max 0.995
_diffrn_reflns_theta_full 25.242
_diffrn_reflns_theta_max 28.389
_diffrn_reflns_theta_min 1.383
_exptl_absorpt_coefficient_mu 3.919
_exptl_absorpt_correction_T_max 0.494
_exptl_absorpt_correction_T_min 0.254
_exptl_absorpt_correction_type multi-scan
_exptl_absorpt_process_details 'SADABS (Sheldric, 1996)'
_exptl_crystal_colour yellow
_exptl_crystal_density_diffrn 1.577
_exptl_crystal_description block
_exptl_crystal_F_000 3208
_exptl_crystal_size_max 0.38
_exptl_crystal_size_mid 0.3
_exptl_crystal_size_min 0.18
_refine_diff_density_max 1.896
_refine_diff_density_min -1.917
_refine_diff_density_rms 0.174
_refine_ls_extinction_method none
_refine_ls_goodness_of_fit_ref 0.940
_refine_ls_hydrogen_treatment constr
_refine_ls_matrix_type full
_refine_ls_number_parameters 811
_refine_ls_number_reflns 17541
_refine_ls_number_restraints 0
_refine_ls_restrained_S_all 0.940
_refine_ls_R_factor_all 0.1012
_refine_ls_R_factor_gt 0.0569
_refine_ls_shift/su_max 0.001
_refine_ls_shift/su_mean 0.000
_refine_ls_structure_factor_coef Fsqd
_refine_ls_weighting_details 'w=1/[\s^2^(Fo^2^)+(0.0847P)^2^] where P=(Fo^2^+2Fc^2^)/3'
_refine_ls_weighting_scheme calc
_refine_ls_wR_factor_gt 0.1369
_refine_ls_wR_factor_ref 0.1522
_reflns_Friedel_coverage 0.000
_reflns_number_gt 9874
_reflns_number_total 17541
_reflns_threshold_expression 'I > 2\s(I)'
_cod_data_source_file ic7b00384_si_005.cif
_cod_data_source_block shelx
_cod_depositor_comments 'Adding full bibliography for 4345712--4345714.cif.'
_cod_database_code 4345714
_shelx_shelxl_version_number 2014/7
_shelx_space_group_comment
;
The symmetry employed for this shelxl refinement is uniquely defined
by the following loop, which should always be used as a source of
symmetry information in preference to the above space-group names.
They are only intended as comments.
;
_shelx_estimated_absorpt_t_min 0.254
_shelx_estimated_absorpt_t_max 0.494
_platon_squeeze_void_probe_radius 1.20

loop_
_space_group_symop_operation_xyz
'x, y, z'
'-x, y+1/2, -z+1/2'
'-x, -y, -z'
'x, -y-1/2, z-1/2'

loop_
_atom_site_label
_atom_site_type_symbol
_atom_site_fract_x
_atom_site_fract_y
_atom_site_fract_z
_atom_site_U_iso_or_equiv
_atom_site_adp_type
_atom_site_occupancy
_atom_site_site_symmetry_order
_atom_site_calc_flag
_atom_site_refinement_flags_posn
_atom_site_refinement_flags_adp
Ir1 Ir 0.08893(2) 0.26022(2) 0.17191(2) 0.04498(10) Uani 1 1 d . .
Ir2 Ir 0.50341(2) 0.12035(2) 0.13955(2) 0.04218(9) Uani 1 1 d . .
F1 F -0.1925(4) 0.4340(4) 0.2078(3) 0.128(2) Uani 1 1 d . .
F2 F -0.1973(4) 0.1622(4) 0.2364(2) 0.110(2) Uani 1 1 d . .
F3 F -0.1256(6) 0.1676(6) 0.0057(2) 0.146(3) Uani 1 1 d . .
F4 F -0.0208(8) 0.4265(5) 0.0147(3) 0.182(4) Uani 1 1 d . .
F5 F 0.8355(3) 0.0621(3) 0.1165(2) 0.0864(16) Uani 1 1 d . .
F6 F 0.6926(4) -0.1546(3) 0.1741(2) 0.0986(19) Uani 1 1 d . .
F7 F 0.4888(5) 0.1447(4) -0.0504(2) 0.110(2) Uani 1 1 d . .
F8 F 0.2998(5) -0.0415(4) 0.0001(2) 0.119(2) Uani 1 1 d . .
N1 N 0.0474(4) 0.1448(4) 0.1815(3) 0.0603(17) Uani 1 1 d . .
N2 N 0.1184(5) 0.3766(4) 0.1612(3) 0.076(2) Uani 1 1 d . .
N3 N 0.1735(4) 0.2376(4) 0.2420(2) 0.0487(15) Uani 1 1 d . .
N4 N 0.2189(4) 0.2321(3) 0.1566(2) 0.0471(14) Uani 1 1 d . .
N5 N 0.3896(4) 0.1968(3) 0.1422(2) 0.0432(14) Uani 1 1 d . .
N6 N 0.5266(4) 0.1584(3) 0.2130(2) 0.0440(14) Uani 1 1 d . .
N7 N 0.6013(4) 0.1992(4) 0.1270(2) 0.0499(15) Uani 1 1 d . .
N8 N 0.4120(4) 0.0302(3) 0.1436(3) 0.0524(16) Uani 1 1 d . .
C1 C 0.0910(5) 0.0786(6) 0.1744(3) 0.069(2) Uani 1 1 d . .
H1 H 0.1429 0.0857 0.1620 0.083 Uiso 1 1 calc R U
C2 C 0.0714(7) 0.0059(6) 0.1825(4) 0.085(3) Uani 1 1 d . .
H2 H 0.1015 -0.0375 0.1724 0.102 Uiso 1 1 calc R U
C3 C -0.0019(9) -0.0036(7) 0.2087(4) 0.103(4) Uani 1 1 d . .
H3 H -0.0166 -0.0543 0.2183 0.124 Uiso 1 1 calc R U
C4 C -0.0493(7) 0.0625(7) 0.2192(4) 0.087(3) Uani 1 1 d . .
H4 H -0.0959 0.0564 0.2359 0.104 Uiso 1 1 calc R U
C5 C -0.0271(6) 0.1397(5) 0.2045(3) 0.063(2) Uani 1 1 d . .
C6 C -0.0731(5) 0.2170(5) 0.2076(3) 0.060(2) Uani 1 1 d . .
C7 C -0.0292(5) 0.2847(5) 0.1927(3) 0.0458(17) Uani 1 1 d . .
C8 C -0.0697(7) 0.3593(6) 0.1925(3) 0.076(3) Uani 1 1 d . .
H8 H -0.0432 0.4048 0.1825 0.091 Uiso 1 1 calc R U
C9 C -0.1542(6) 0.3635(6) 0.2084(4) 0.076(3) Uani 1 1 d . .
C10 C -0.1972(7) 0.2972(8) 0.2212(4) 0.086(3) Uani 1 1 d . .
H10 H -0.2537 0.3013 0.2295 0.103 Uiso 1 1 calc R U
C11 C -0.1556(6) 0.2268(7) 0.2214(3) 0.077(3) Uani 1 1 d . .
C12 C 0.1710(7) 0.4221(6) 0.1916(5) 0.092(3) Uani 1 1 d . .
H12 H 0.1948 0.3999 0.2213 0.110 Uiso 1 1 calc R U
C13 C 0.1553(14) 0.5300(10) 0.1425(9) 0.166(8) Uani 1 1 d . .
H13 H 0.1629 0.5843 0.1373 0.199 Uiso 1 1 calc R U
C14 C 0.1958(10) 0.5012(8) 0.1844(9) 0.154(8) Uani 1 1 d . .
H14 H 0.2366 0.5304 0.2068 0.184 Uiso 1 1 calc R U
C15 C 0.1002(12) 0.4851(9) 0.1040(7) 0.150(7) Uani 1 1 d . .
H15 H 0.0799 0.5075 0.0740 0.180 Uiso 1 1 calc R U
C16 C 0.0785(8) 0.4042(6) 0.1146(5) 0.093(3) Uani 1 1 d . .
C17 C 0.0231(7) 0.3463(7) 0.0830(4) 0.080(3) Uani 1 1 d . .
C18 C 0.0187(5) 0.2697(5) 0.1041(3) 0.057(2) Uani 1 1 d . .
C19 C -0.0285(5) 0.2095(6) 0.0782(3) 0.064(2) Uani 1 1 d . .
H19 H -0.0312 0.1589 0.0913 0.077 Uiso 1 1 calc R U
C20 C -0.0734(7) 0.2260(9) 0.0308(4) 0.092(3) Uani 1 1 d . .
C21 C -0.0728(10) 0.2976(11) 0.0088(5) 0.116(5) Uani 1 1 d . .
H21 H -0.1039 0.3066 -0.0223 0.140 Uiso 1 1 calc R U
C22 C -0.0234(9) 0.3550(8) 0.0355(5) 0.102(4) Uani 1 1 d . .
C23 C 0.1402(5) 0.2293(5) 0.2816(3) 0.060(2) Uani 1 1 d . .
H23 H 0.0855 0.2539 0.2833 0.071 Uiso 1 1 calc R U
C24 C 0.1836(6) 0.1861(6) 0.3193(3) 0.068(2) Uani 1 1 d . .
H24 H 0.1600 0.1837 0.3469 0.081 Uiso 1 1 calc R U
C25 C 0.2624(6) 0.1458(6) 0.3173(3) 0.067(2) Uani 1 1 d . .
H25 H 0.2899 0.1132 0.3424 0.080 Uiso 1 1 calc R U
C26 C 0.3004(5) 0.1546(5) 0.2769(3) 0.0525(19) Uani 1 1 d . .
H26 H 0.3538 0.1283 0.2745 0.063 Uiso 1 1 calc R U
C27 C 0.2559(4) 0.2036(4) 0.2407(3) 0.0452(17) Uani 1 1 d . .
C28 C 0.2870(5) 0.2153(4) 0.1941(2) 0.0416(16) Uani 1 1 d . .
C29 C 0.2379(5) 0.2359(5) 0.1125(3) 0.0508(18) Uani 1 1 d . .
H29 H 0.1942 0.2539 0.0868 0.061 Uiso 1 1 calc R U
C30 C 0.3214(5) 0.2132(4) 0.1058(3) 0.0482(17) Uani 1 1 d . .
H30 H 0.3312 0.2091 0.0748 0.058 Uiso 1 1 calc R U
C31 C 0.3752(4) 0.2059(4) 0.1872(3) 0.0432(16) Uani 1 1 d . .
C32 C 0.4579(4) 0.2028(4) 0.2247(3) 0.0439(16) Uani 1 1 d . .
C33 C 0.4707(6) 0.2468(5) 0.2666(3) 0.057(2) Uani 1 1 d . .
H33 H 0.4246 0.2792 0.2734 0.069 Uiso 1 1 calc R U
C34 C 0.5526(6) 0.2417(5) 0.2977(3) 0.065(2) Uani 1 1 d . .
H34 H 0.5628 0.2703 0.3262 0.078 Uiso 1 1 calc R U
C35 C 0.6194(6) 0.1940(6) 0.2865(3) 0.067(2) Uani 1 1 d . .
H35 H 0.6752 0.1900 0.3075 0.080 Uiso 1 1 calc R U
C36 C 0.6040(5) 0.1525(5) 0.2445(3) 0.0551(19) Uani 1 1 d . .
H36 H 0.6493 0.1190 0.2379 0.066 Uiso 1 1 calc R U
C37 C 0.5845(6) 0.2782(5) 0.1197(3) 0.062(2) Uani 1 1 d . .
H37 H 0.5307 0.3000 0.1254 0.075 Uiso 1 1 calc R U
C38 C 0.6465(7) 0.3271(6) 0.1038(4) 0.077(3) Uani 1 1 d . .
H38 H 0.6353 0.3815 0.0988 0.092 Uiso 1 1 calc R U
C39 C 0.7252(7) 0.2932(6) 0.0956(4) 0.079(3) Uani 1 1 d . .
H39 H 0.7676 0.3252 0.0850 0.095 Uiso 1 1 calc R U
C40 C 0.7420(5) 0.2146(6) 0.1027(3) 0.062(2) Uani 1 1 d . .
H40 H 0.7954 0.1924 0.0969 0.074 Uiso 1 1 calc R U
C41 C 0.6775(5) 0.1657(5) 0.1193(3) 0.0523(19) Uani 1 1 d . .
C42 C 0.6855(4) 0.0803(5) 0.1306(3) 0.0497(18) Uani 1 1 d . .
C43 C 0.6096(5) 0.0450(4) 0.1440(2) 0.0450(16) Uani 1 1 d . .
C44 C 0.6138(5) -0.0349(5) 0.1580(3) 0.059(2) Uani 1 1 d . .
H44 H 0.5635 -0.0584 0.1668 0.071 Uiso 1 1 calc R U
C45 C 0.6890(6) -0.0788(5) 0.1591(3) 0.067(2) Uani 1 1 d . .
C46 C 0.7643(6) -0.0480(6) 0.1450(3) 0.073(3) Uani 1 1 d . .
H46 H 0.8151 -0.0796 0.1447 0.087 Uiso 1 1 calc R U
C47 C 0.7616(5) 0.0308(6) 0.1314(3) 0.063(2) Uani 1 1 d . .
C48 C 0.3929(6) 0.0027(5) 0.1847(4) 0.067(2) Uani 1 1 d . .
H48 H 0.4241 0.0248 0.2132 0.080 Uiso 1 1 calc R U
C49 C 0.3304(7) -0.0559(6) 0.1870(5) 0.093(3) Uani 1 1 d . .
H49 H 0.3189 -0.0742 0.2159 0.112 Uiso 1 1 calc R U
C50 C 0.2858(7) -0.0860(6) 0.1439(5) 0.096(4) Uani 1 1 d . .
H50 H 0.2421 -0.1255 0.1438 0.116 Uiso 1 1 calc R U
C51 C 0.3033(6) -0.0598(6) 0.1006(5) 0.093(3) Uani 1 1 d . .
H51 H 0.2722 -0.0819 0.0721 0.112 Uiso 1 1 calc R U
C52 C 0.3675(5) -0.0004(5) 0.1002(3) 0.062(2) Uani 1 1 d . .
C53 C 0.3967(5) 0.0355(5) 0.0589(3) 0.058(2) Uani 1 1 d . .
C54 C 0.4656(4) 0.0944(5) 0.0689(3) 0.0479(18) Uani 1 1 d . .
C55 C 0.4950(6) 0.1332(6) 0.0312(3) 0.067(2) Uani 1 1 d . .
H55 H 0.5385 0.1734 0.0376 0.080 Uiso 1 1 calc R U
C56 C 0.4592(8) 0.1116(6) -0.0148(3) 0.078(3) Uani 1 1 d . .
C57 C 0.3939(7) 0.0520(7) -0.0252(4) 0.085(3) Uani 1 1 d . .
H57 H 0.3702 0.0377 -0.0567 0.102 Uiso 1 1 calc R U
C58 C 0.3643(6) 0.0139(6) 0.0120(4) 0.080(3) Uani 1 1 d . .
P1 P 0.0535(2) 0.75892(17) 0.13477(11) 0.0811(8) Uani 1 1 d . .
F9 F 0.0759(11) 0.8133(5) 0.1752(3) 0.245(8) Uani 1 1 d . .
F10 F -0.0456(7) 0.7836(10) 0.1241(6) 0.273(9) Uani 1 1 d . .
F11 F 0.0368(15) 0.6995(9) 0.0962(4) 0.292(10) Uani 1 1 d . .
F12 F 0.1525(6) 0.7338(6) 0.1453(6) 0.230(7) Uani 1 1 d . .
F13 F 0.0315(5) 0.6914(4) 0.1693(3) 0.123(2) Uani 1 1 d . .
F14 F 0.0741(6) 0.8277(5) 0.1009(3) 0.152(3) Uani 1 1 d . .
P2 P 0.4643(2) 0.45527(18) 0.18220(12) 0.0933(9) Uani 1 1 d . .
F15 F 0.5270(6) 0.5283(4) 0.2008(3) 0.137(3) Uani 1 1 d . .
F16 F 0.3867(5) 0.5157(4) 0.1568(3) 0.133(3) Uani 1 1 d . .
F17 F 0.4026(7) 0.3814(4) 0.1639(4) 0.170(4) Uani 1 1 d . .
F18 F 0.5399(6) 0.3961(5) 0.2060(3) 0.145(3) Uani 1 1 d . .
F19 F 0.4261(6) 0.4573(5) 0.2295(3) 0.143(3) Uani 1 1 d . .
F20 F 0.5004(6) 0.4527(5) 0.1348(2) 0.141(3) Uani 1 1 d . .

loop_
_atom_site_aniso_label
_atom_site_aniso_U_11
_atom_site_aniso_U_22
_atom_site_aniso_U_33
_atom_site_aniso_U_23
_atom_site_aniso_U_13
_atom_site_aniso_U_12
Ir1 0.03323(15) 0.04535(17) 0.0604(2) 0.00065(13) 0.01916(13) 0.00490(11)
Ir2 0.02912(14) 0.04513(17) 0.05588(18) -0.00335(12) 0.01705(12) 0.00047(11)
F1 0.093(5) 0.123(6) 0.175(7) -0.023(5) 0.047(4) 0.047(4)
F2 0.071(4) 0.152(6) 0.121(5) -0.018(4) 0.050(3) -0.047(4)
F3 0.148(7) 0.212(9) 0.071(4) -0.043(5) 0.006(4) -0.043(7)
F4 0.262(11) 0.146(7) 0.146(7) 0.099(6) 0.063(7) 0.056(7)
F5 0.042(3) 0.099(4) 0.128(5) 0.007(3) 0.039(3) 0.016(3)
F6 0.092(4) 0.067(4) 0.143(5) 0.032(3) 0.040(4) 0.032(3)
F7 0.143(6) 0.131(5) 0.056(4) 0.003(3) 0.019(4) 0.007(5)
F8 0.098(5) 0.113(5) 0.129(5) -0.039(4) -0.019(4) -0.026(4)
N1 0.036(3) 0.054(4) 0.089(5) 0.000(3) 0.007(3) 0.000(3)
N2 0.050(4) 0.048(4) 0.135(7) 0.006(5) 0.032(5) -0.004(3)
N3 0.032(3) 0.064(4) 0.052(4) -0.006(3) 0.012(3) 0.003(3)
N4 0.033(3) 0.048(3) 0.065(4) 0.004(3) 0.019(3) 0.003(3)
N5 0.035(3) 0.040(3) 0.059(4) -0.003(3) 0.019(3) -0.001(2)
N6 0.040(3) 0.045(3) 0.051(4) 0.001(3) 0.019(3) -0.004(3)
N7 0.037(3) 0.050(4) 0.067(4) -0.003(3) 0.021(3) -0.007(3)
N8 0.038(3) 0.034(3) 0.089(5) 0.000(3) 0.023(3) -0.005(3)
C1 0.037(4) 0.074(6) 0.100(7) 0.022(5) 0.023(4) 0.006(4)
C2 0.066(6) 0.069(7) 0.108(8) -0.002(6) -0.006(6) 0.029(5)
C3 0.102(9) 0.068(7) 0.136(10) 0.025(7) 0.014(8) 0.000(7)
C4 0.060(6) 0.093(8) 0.106(8) 0.024(6) 0.017(5) -0.024(6)
C5 0.050(5) 0.073(6) 0.067(6) 0.005(4) 0.016(4) -0.007(4)
C6 0.038(4) 0.078(6) 0.067(5) -0.012(4) 0.019(4) -0.013(4)
C7 0.034(4) 0.057(5) 0.050(4) -0.003(3) 0.015(3) 0.008(3)
C8 0.072(6) 0.072(6) 0.089(7) -0.008(5) 0.028(5) 0.023(5)
C9 0.056(5) 0.082(7) 0.090(7) -0.017(5) 0.014(5) 0.028(5)
C10 0.048(5) 0.123(9) 0.088(7) -0.018(7) 0.018(5) -0.002(6)
C11 0.042(5) 0.120(9) 0.071(6) -0.015(6) 0.017(4) -0.008(5)
C12 0.067(6) 0.048(5) 0.160(11) -0.024(6) 0.021(7) 0.001(5)
C13 0.148(17) 0.056(9) 0.29(3) -0.002(12) 0.045(16) -0.013(10)
C14 0.091(10) 0.052(8) 0.34(3) -0.010(11) 0.093(14) -0.009(7)
C15 0.164(15) 0.084(10) 0.228(19) 0.055(11) 0.100(14) 0.012(10)
C16 0.096(8) 0.060(6) 0.134(10) 0.034(7) 0.052(8) 0.023(6)
C17 0.068(6) 0.090(8) 0.086(7) 0.027(6) 0.027(5) 0.011(6)
C18 0.037(4) 0.074(6) 0.066(5) 0.014(4) 0.027(4) 0.010(4)
C19 0.047(5) 0.086(6) 0.059(5) -0.001(5) 0.010(4) -0.001(4)
C20 0.061(6) 0.135(11) 0.087(8) -0.004(8) 0.032(6) -0.010(7)
C21 0.124(12) 0.145(13) 0.073(8) 0.024(9) 0.005(8) 0.031(10)
C22 0.115(10) 0.106(9) 0.097(9) 0.067(8) 0.049(8) 0.035(8)
C23 0.044(4) 0.079(6) 0.061(5) -0.011(4) 0.021(4) -0.001(4)
C24 0.058(5) 0.093(7) 0.061(6) 0.001(5) 0.032(4) -0.002(5)
C25 0.059(5) 0.084(6) 0.063(5) 0.030(5) 0.025(4) 0.004(5)
C26 0.046(4) 0.056(5) 0.064(5) 0.016(4) 0.032(4) 0.009(4)
C27 0.034(4) 0.049(4) 0.057(5) 0.002(3) 0.019(3) 0.002(3)
C28 0.040(4) 0.037(4) 0.051(4) -0.001(3) 0.016(3) 0.003(3)
C29 0.044(4) 0.063(5) 0.047(4) 0.003(4) 0.013(3) 0.003(4)
C30 0.048(4) 0.049(4) 0.052(5) 0.003(3) 0.020(4) 0.008(3)
C31 0.036(4) 0.035(4) 0.063(5) -0.002(3) 0.020(3) 0.001(3)
C32 0.035(4) 0.039(4) 0.063(5) -0.005(3) 0.022(3) -0.002(3)
C33 0.050(5) 0.061(5) 0.064(5) 0.001(4) 0.018(4) -0.009(4)
C34 0.054(5) 0.085(6) 0.057(5) -0.010(4) 0.017(4) -0.011(4)
C35 0.041(5) 0.085(7) 0.073(6) 0.002(5) 0.008(4) -0.011(4)
C36 0.033(4) 0.073(5) 0.060(5) 0.006(4) 0.012(4) 0.007(4)
C37 0.057(5) 0.054(5) 0.079(6) -0.006(4) 0.024(4) -0.008(4)
C38 0.073(6) 0.065(6) 0.101(7) 0.005(5) 0.038(5) -0.016(5)
C39 0.070(6) 0.086(7) 0.094(7) -0.002(6) 0.046(5) -0.027(5)
C40 0.033(4) 0.078(6) 0.077(6) -0.006(5) 0.017(4) -0.004(4)
C41 0.034(4) 0.067(5) 0.061(5) -0.002(4) 0.022(3) -0.002(3)
C42 0.030(4) 0.060(5) 0.062(5) -0.010(4) 0.015(3) 0.000(3)
C43 0.038(4) 0.051(4) 0.048(4) -0.006(3) 0.014(3) 0.006(3)
C44 0.045(4) 0.052(5) 0.085(6) 0.003(4) 0.020(4) 0.010(4)
C45 0.064(6) 0.060(5) 0.082(6) 0.013(5) 0.023(5) 0.017(4)
C46 0.050(5) 0.073(6) 0.095(7) -0.002(5) 0.016(5) 0.024(4)
C47 0.031(4) 0.090(7) 0.072(6) -0.010(5) 0.017(4) -0.002(4)
C48 0.049(5) 0.052(5) 0.107(7) 0.006(5) 0.034(5) 0.000(4)
C49 0.068(7) 0.078(7) 0.142(11) 0.016(7) 0.039(7) -0.011(6)
C50 0.066(7) 0.060(6) 0.168(12) 0.012(7) 0.035(8) -0.013(5)
C51 0.051(6) 0.076(7) 0.146(11) -0.014(7) 0.002(6) -0.020(5)
C52 0.036(4) 0.052(5) 0.092(6) -0.014(5) 0.002(4) -0.003(4)
C53 0.047(4) 0.048(4) 0.076(6) -0.004(4) 0.009(4) 0.012(4)
C54 0.030(4) 0.055(4) 0.057(5) -0.013(4) 0.004(3) 0.012(3)
C55 0.063(5) 0.077(6) 0.057(6) -0.009(4) 0.005(4) 0.013(5)
C56 0.088(7) 0.088(7) 0.059(6) -0.008(5) 0.017(5) 0.022(6)
C57 0.073(7) 0.105(8) 0.065(7) -0.030(6) -0.013(5) 0.027(6)
C58 0.059(6) 0.076(7) 0.095(8) -0.032(6) -0.012(5) 0.004(5)
P1 0.0801(19) 0.0845(19) 0.086(2) 0.0040(15) 0.0345(15) -0.0170(15)
F9 0.52(2) 0.081(6) 0.125(7) -0.018(5) 0.032(10) -0.011(9)
F10 0.115(8) 0.353(18) 0.367(19) 0.241(16) 0.085(10) 0.033(10)
F11 0.52(3) 0.246(14) 0.118(8) -0.056(8) 0.079(11) -0.183(17)
F12 0.096(6) 0.145(8) 0.47(2) 0.108(10) 0.114(10) 0.013(6)
F13 0.129(6) 0.113(5) 0.146(6) 0.031(4) 0.074(5) 0.002(4)
F14 0.155(7) 0.163(7) 0.146(7) 0.070(6) 0.048(5) -0.029(6)
P2 0.115(3) 0.0689(18) 0.103(2) -0.0194(16) 0.0397(19) -0.0064(18)
F15 0.141(7) 0.102(5) 0.173(7) -0.035(5) 0.046(5) -0.038(5)
F16 0.123(6) 0.098(5) 0.175(7) -0.012(5) 0.025(5) 0.010(4)
F17 0.213(10) 0.092(5) 0.200(9) -0.034(5) 0.031(7) -0.058(6)
F18 0.167(8) 0.126(6) 0.142(7) 0.010(5) 0.033(6) 0.036(6)
F19 0.165(7) 0.148(7) 0.137(6) -0.028(5) 0.080(5) -0.020(6)
F20 0.169(8) 0.155(7) 0.114(6) -0.002(4) 0.064(5) 0.025(6)

loop_
_atom_type_symbol
_atom_type_description
_atom_type_scat_dispersion_real
_atom_type_scat_dispersion_imag
_atom_type_scat_source
C C 0.0033 0.0016 'International Tables Vol C Tables 4.2.6.8 and 6.1.1.4'
H H 0.0000 0.0000 'International Tables Vol C Tables 4.2.6.8 and 6.1.1.4'
F F 0.0171 0.0103 'International Tables Vol C Tables 4.2.6.8 and 6.1.1.4'
Ir Ir -1.4442 7.9887 'International Tables Vol C Tables 4.2.6.8 and 6.1.1.4'
N N 0.0061 0.0033 'International Tables Vol C Tables 4.2.6.8 and 6.1.1.4'
P P 0.1023 0.0942 'International Tables Vol C Tables 4.2.6.8 and 6.1.1.4'

loop_
_geom_angle_atom_site_label_1
_geom_angle_atom_site_label_2
_geom_angle_atom_site_label_3
_geom_angle
C18 Ir1 C7 86.9(3)
C18 Ir1 N2 82.4(4)
C7 Ir1 N2 94.7(3)
C18 Ir1 N1 95.0(3)
C7 Ir1 N1 81.0(3)
N2 Ir1 N1 175.1(3)
C18 Ir1 N4 98.1(3)
C7 Ir1 N4 174.9(3)
N2 Ir1 N4 86.7(3)
N1 Ir1 N4 97.8(2)
C18 Ir1 N3 172.9(3)
C7 Ir1 N3 98.6(3)
N2 Ir1 N3 101.6(3)
N1 Ir1 N3 81.5(3)
N4 Ir1 N3 76.3(2)
C43 Ir2 C54 89.3(3)
C43 Ir2 N8 94.0(3)
C54 Ir2 N8 81.0(3)
C43 Ir2 N7 80.0(3)
C54 Ir2 N7 91.7(3)
N8 Ir2 N7 170.6(2)
C43 Ir2 N5 174.0(2)
C54 Ir2 N5 95.6(2)
N8 Ir2 N5 83.5(2)
N7 Ir2 N5 103.2(2)
C43 Ir2 N6 98.8(2)
C54 Ir2 N6 171.9(2)
N8 Ir2 N6 98.0(2)
N7 Ir2 N6 90.0(2)
N5 Ir2 N6 76.3(2)
C1 N1 C5 119.1(7)
C1 N1 Ir1 126.1(6)
C5 N1 Ir1 114.1(5)
C12 N2 C16 121.4(9)
C12 N2 Ir1 125.6(8)
C16 N2 Ir1 112.9(7)
C23 N3 C27 118.4(7)
C23 N3 Ir1 123.3(5)
C27 N3 Ir1 114.3(5)
C29 N4 C28 118.8(6)
C29 N4 Ir1 123.8(5)
C28 N4 Ir1 117.2(5)
C30 N5 C31 118.2(6)
C30 N5 Ir2 125.9(5)
C31 N5 Ir2 112.4(4)
C36 N6 C32 118.6(6)
C36 N6 Ir2 126.1(5)
C32 N6 Ir2 114.6(5)
C41 N7 C37 121.6(6)
C41 N7 Ir2 115.4(5)
C37 N7 Ir2 122.2(5)
C48 N8 C52 120.5(7)
C48 N8 Ir2 124.1(6)
C52 N8 Ir2 115.4(5)
C2 C1 N1 128.8(9)
C2 C1 H1 115.6
N1 C1 H1 115.6
C1 C2 C3 114.8(9)
C1 C2 H2 122.6
C3 C2 H2 122.6
C4 C3 C2 120.1(10)
C4 C3 H3 120.0
C2 C3 H3 120.0
C3 C4 C5 120.1(10)
C3 C4 H4 120.0
C5 C4 H4 120.0
N1 C5 C4 116.7(8)
N1 C5 C6 113.7(7)
C4 C5 C6 129.6(8)
C11 C6 C7 119.4(9)
C11 C6 C5 125.3(9)
C7 C6 C5 115.2(7)
C8 C7 C6 119.1(7)
C8 C7 Ir1 126.3(6)
C6 C7 Ir1 114.6(5)
C7 C8 C9 117.3(9)
C7 C8 H8 121.3
C9 C8 H8 121.3
F1 C9 C10 120.0(9)
F1 C9 C8 117.0(10)
C10 C9 C8 122.8(9)
C11 C10 C9 118.0(9)
C11 C10 H10 121.0
C9 C10 H10 121.0
C10 C11 F2 117.2(9)
C10 C11 C6 123.3(10)
F2 C11 C6 119.5(10)
N2 C12 C14 126.8(14)
N2 C12 H12 116.6
C14 C12 H12 116.6
C14 C13 C15 126.1(16)
C14 C13 H13 116.9
C15 C13 H13 116.9
C13 C14 C12 113.0(18)
C13 C14 H14 123.5
C12 C14 H14 123.5
C16 C15 C13 116.6(16)
C16 C15 H15 121.7
C13 C15 H15 121.7
N2 C16 C15 115.6(14)
N2 C16 C17 116.3(8)
C15 C16 C17 128.1(14)
C22 C17 C18 116.5(11)
C22 C17 C16 129.8(11)
C18 C17 C16 113.7(9)
C19 C18 C17 119.9(9)
C19 C18 Ir1 125.3(7)
C17 C18 Ir1 114.8(7)
C18 C19 C20 118.2(10)
C18 C19 H19 120.9
C20 C19 H19 120.9
C21 C20 F3 116.5(13)
C21 C20 C19 124.8(12)
F3 C20 C19 118.6(11)
C22 C21 C20 114.9(12)
C22 C21 H21 122.6
C20 C21 H21 122.6
F4 C22 C21 116.4(14)
F4 C22 C17 117.9(15)
C21 C22 C17 125.6(11)
N3 C23 C24 122.0(8)
N3 C23 H23 119.0
C24 C23 H23 119.0
C23 C24 C25 120.6(8)
C23 C24 H24 119.7
C25 C24 H24 119.7
C24 C25 C26 118.9(8)
C24 C25 H25 120.5
C26 C25 H25 120.5
C27 C26 C25 117.7(7)
C27 C26 H26 121.2
C25 C26 H26 121.2
N3 C27 C26 121.9(6)
N3 C27 C28 114.3(6)
C26 C27 C28 123.2(6)
N4 C28 C31 120.0(6)
N4 C28 C27 114.1(6)
C31 C28 C27 125.8(6)
N4 C29 C30 119.6(7)
N4 C29 H29 120.2
C30 C29 H29 120.2
N5 C30 C29 122.1(7)
N5 C30 H30 118.9
C29 C30 H30 118.9
N5 C31 C28 119.2(6)
N5 C31 C32 114.4(6)
C28 C31 C32 126.4(6)
N6 C32 C33 121.2(7)
N6 C32 C31 114.4(6)
C33 C32 C31 124.1(6)
C34 C33 C32 118.6(8)
C34 C33 H33 120.7
C32 C33 H33 120.7
C33 C34 C35 119.4(8)
C33 C34 H34 120.3
C35 C34 H34 120.3
C36 C35 C34 119.9(8)
C36 C35 H35 120.0
C34 C35 H35 120.0
N6 C36 C35 122.0(7)
N6 C36 H36 119.0
C35 C36 H36 119.0
N7 C37 C38 120.6(8)
N7 C37 H37 119.7
C38 C37 H37 119.7
C39 C38 C37 118.3(9)
C39 C38 H38 120.8
C37 C38 H38 120.8
C40 C39 C38 121.3(8)
C40 C39 H39 119.4
C38 C39 H39 119.4
C39 C40 C41 119.4(7)
C39 C40 H40 120.3
C41 C40 H40 120.3
N7 C41 C40 118.8(7)
N7 C41 C42 114.1(6)
C40 C41 C42 127.0(7)
C43 C42 C47 116.9(7)
C43 C42 C41 115.7(6)
C47 C42 C41 127.4(7)
C44 C43 C42 119.2(6)
C44 C43 Ir2 127.4(5)
C42 C43 Ir2 113.4(5)
C45 C44 C43 121.3(8)
C45 C44 H44 119.3
C43 C44 H44 119.3
F6 C45 C44 120.3(8)
F6 C45 C46 117.8(8)
C44 C45 C46 121.9(8)
C47 C46 C45 117.6(8)
C47 C46 H46 121.2
C45 C46 H46 121.2
F5 C47 C46 118.4(7)
F5 C47 C42 118.5(8)
C46 C47 C42 123.1(7)
N8 C48 C49 123.7(10)
N8 C48 H48 118.1
C49 C48 H48 118.1
C48 C49 C50 115.9(11)
C48 C49 H49 122.1
C50 C49 H49 122.1
C49 C50 C51 122.5(10)
C49 C50 H50 118.8
C51 C50 H50 118.7
C52 C51 C50 119.5(10)
C52 C51 H51 120.3
C50 C51 H51 120.3
N8 C52 C51 118.0(9)
N8 C52 C53 113.7(7)
C51 C52 C53 128.4(9)
C58 C53 C54 118.6(8)
C58 C53 C52 124.8(9)
C54 C53 C52 116.5(7)
C55 C54 C53 119.9(7)
C55 C54 Ir2 126.6(6)
C53 C54 Ir2 113.3(6)
C56 C55 C54 119.6(9)
C56 C55 H55 120.2
C54 C55 H55 120.2
F7 C56 C55 120.5(11)
F7 C56 C57 118.1(10)
C55 C56 C57 121.3(10)
C56 C57 C58 119.1(9)
C56 C57 H57 120.5
C58 C57 H57 120.5
F8 C58 C53 121.8(11)
F8 C58 C57 116.7(10)
C53 C58 C57 121.4(9)
F9 P1 F11 175.1(10)
F9 P1 F10 92.9(10)
F11 P1 F10 91.2(11)
F9 P1 F12 87.4(9)
F11 P1 F12 88.5(10)
F10 P1 F12 179.7(12)
F9 P1 F14 89.5(6)
F11 P1 F14 93.2(6)
F10 P1 F14 89.1(5)
F12 P1 F14 91.0(5)
F9 P1 F13 89.6(5)
F11 P1 F13 87.8(6)
F10 P1 F13 90.0(5)
F12 P1 F13 89.9(5)
F14 P1 F13 178.6(5)
F18 P2 F20 90.5(5)
F18 P2 F15 90.6(5)
F20 P2 F15 91.4(5)
F18 P2 F17 88.7(5)
F20 P2 F17 88.5(5)
F15 P2 F17 179.2(6)
F18 P2 F19 90.0(5)
F20 P2 F19 179.0(5)
F15 P2 F19 89.5(4)
F17 P2 F19 90.6(5)
F18 P2 F16 179.0(5)
F20 P2 F16 88.5(5)
F15 P2 F16 89.7(4)
F17 P2 F16 91.0(5)
F19 P2 F16 91.0(5)

loop_
_geom_bond_atom_site_label_1
_geom_bond_atom_site_label_2
_geom_bond_distance
Ir1 C18 2.019(9)
Ir1 C7 2.024(6)
Ir1 N2 2.030(7)
Ir1 N1 2.062(7)
Ir1 N4 2.139(5)
Ir1 N3 2.178(6)
Ir2 C43 2.016(7)
Ir2 C54 2.032(7)
Ir2 N8 2.057(5)
Ir2 N7 2.060(6)
Ir2 N5 2.149(5)
Ir2 N6 2.155(6)
F1 C9 1.310(11)
F2 C11 1.360(12)
F3 C20 1.362(13)
F4 C22 1.339(13)
F5 C47 1.371(9)
F6 C45 1.335(10)
F7 C56 1.314(11)
F8 C58 1.333(11)
N1 C1 1.321(11)
N1 C5 1.413(10)
N2 C12 1.297(12)
N2 C16 1.422(14)
N3 C23 1.336(9)
N3 C27 1.369(8)
N4 C29 1.349(9)
N4 C28 1.355(9)
N5 C30 1.334(9)
N5 C31 1.357(9)
N6 C36 1.323(9)
N6 C32 1.367(8)
N7 C41 1.333(9)
N7 C37 1.352(10)
N8 C48 1.347(10)
N8 C52 1.381(10)
C1 C2 1.281(13)
C1 H1 0.9300
C2 C3 1.461(16)
C2 H2 0.9300
C3 C4 1.380(15)
C3 H3 0.9300
C4 C5 1.416(12)
C4 H4 0.9300
C5 C6 1.476(12)
C6 C11 1.385(11)
C6 C7 1.420(11)
C7 C8 1.387(11)
C8 C9 1.436(13)
C8 H8 0.9300
C9 C10 1.369(14)
C10 C11 1.331(15)
C10 H10 0.9300
C12 C14 1.399(15)
C12 H12 0.9300
C13 C14 1.32(2)
C13 C15 1.45(2)
C13 H13 0.9300
C14 H14 0.9300
C15 C16 1.437(16)
C15 H15 0.9300
C16 C17 1.464(16)
C17 C22 1.403(16)
C17 C18 1.422(13)
C18 C19 1.360(12)
C19 C20 1.414(14)
C19 H19 0.9300
C20 C21 1.352(18)
C21 C22 1.349(18)
C21 H21 0.9300
C23 C24 1.349(12)
C23 H23 0.9300
C24 C25 1.373(12)
C24 H24 0.9300
C25 C26 1.396(10)
C25 H25 0.9300
C26 C27 1.382(10)
C26 H26 0.9300
C27 C28 1.512(9)
C28 C31 1.388(9)
C29 C30 1.361(10)
C29 H29 0.9300
C30 H30 0.9300
C31 C32 1.468(10)
C32 C33 1.387(10)
C33 C34 1.368(12)
C33 H33 0.9300
C34 C35 1.369(12)
C34 H34 0.9300
C35 C36 1.366(11)
C35 H35 0.9300
C36 H36 0.9300
C37 C38 1.384(11)
C37 H37 0.9300
C38 C39 1.373(13)
C38 H38 0.9300
C39 C40 1.345(13)
C39 H39 0.9300
C40 C41 1.420(10)
C40 H40 0.9300
C41 C42 1.463(11)
C42 C43 1.406(9)
C42 C47 1.407(10)
C43 C44 1.392(10)
C44 C45 1.342(11)
C44 H44 0.9300
C45 C46 1.375(12)
C46 C47 1.371(12)
C46 H46 0.9300
C48 C49 1.367(12)
C48 H48 0.9300
C49 C50 1.373(16)
C49 H49 0.9300
C50 C51 1.388(15)
C50 H50 0.9300
C51 C52 1.385(12)
C51 H51 0.9300
C52 C53 1.470(12)
C53 C58 1.377(12)
C53 C54 1.415(11)
C54 C55 1.402(12)
C55 C56 1.366(12)
C55 H55 0.9300
C56 C57 1.388(14)
C57 C58 1.390(15)
C57 H57 0.9300
P1 F9 1.456(9)
P1 F11 1.466(11)
P1 F10 1.516(11)
P1 F12 1.517(9)
P1 F14 1.574(7)
P1 F13 1.578(7)
P2 F18 1.555(9)
P2 F20 1.560(7)
P2 F15 1.568(7)
P2 F17 1.568(8)
P2 F19 1.573(7)
P2 F16 1.600(8)

loop_
_geom_torsion_atom_site_label_1
_geom_torsion_atom_site_label_2
_geom_torsion_atom_site_label_3
_geom_torsion_atom_site_label_4
_geom_torsion
C5 N1 C1 C2 6.0(15)
Ir1 N1 C1 C2 175.4(9)
N1 C1 C2 C3 -8.9(16)
C1 C2 C3 C4 5.5(16)
C2 C3 C4 C5 0.1(17)
C1 N1 C5 C4 0.7(12)
Ir1 N1 C5 C4 -169.9(7)
C1 N1 C5 C6 -176.6(7)
Ir1 N1 C5 C6 12.8(9)
C3 C4 C5 N1 -3.1(14)
C3 C4 C5 C6 173.6(10)
N1 C5 C6 C11 169.2(8)
C4 C5 C6 C11 -7.6(16)
N1 C5 C6 C7 -7.5(11)
C4 C5 C6 C7 175.7(9)
C11 C6 C7 C8 0.4(12)
C5 C6 C7 C8 177.3(8)
C11 C6 C7 Ir1 -178.4(7)
C5 C6 C7 Ir1 -1.5(9)
C6 C7 C8 C9 0.9(13)
Ir1 C7 C8 C9 179.6(7)
C7 C8 C9 F1 -179.5(8)
C7 C8 C9 C10 -3.2(15)
F1 C9 C10 C11 -179.8(9)
C8 C9 C10 C11 4.0(16)
C9 C10 C11 F2 177.0(9)
C9 C10 C11 C6 -2.6(15)
C7 C6 C11 C10 0.4(14)
C5 C6 C11 C10 -176.2(9)
C7 C6 C11 F2 -179.1(7)
C5 C6 C11 F2 4.3(14)
C16 N2 C12 C14 0.2(16)
Ir1 N2 C12 C14 176.8(9)
C15 C13 C14 C12 -8(3)
N2 C12 C14 C13 4(2)
C14 C13 C15 C16 8(3)
C12 N2 C16 C15 -0.2(14)
Ir1 N2 C16 C15 -177.3(8)
C12 N2 C16 C17 177.9(9)
Ir1 N2 C16 C17 0.8(11)
C13 C15 C16 N2 -3.4(18)
C13 C15 C16 C17 178.7(13)
N2 C16 C17 C22 -179.0(10)
C15 C16 C17 C22 -1.2(19)
N2 C16 C17 C18 -0.7(13)
C15 C16 C17 C18 177.1(11)
C22 C17 C18 C19 0.4(12)
C16 C17 C18 C19 -178.2(8)
C22 C17 C18 Ir1 178.8(7)
C16 C17 C18 Ir1 0.2(10)
C17 C18 C19 C20 -1.1(12)
Ir1 C18 C19 C20 -179.4(6)
C18 C19 C20 C21 0.4(16)
C18 C19 C20 F3 -175.8(8)
F3 C20 C21 C22 177.4(11)
C19 C20 C21 C22 1.0(19)
C20 C21 C22 F4 179.6(11)
C20 C21 C22 C17 -2(2)
C18 C17 C22 F4 179.8(9)
C16 C17 C22 F4 -2.0(17)
C18 C17 C22 C21 1.2(17)
C16 C17 C22 C21 179.5(12)
C27 N3 C23 C24 -2.6(12)
Ir1 N3 C23 C24 153.5(7)
N3 C23 C24 C25 -3.1(14)
C23 C24 C25 C26 4.4(14)
C24 C25 C26 C27 -0.3(13)
C23 N3 C27 C26 6.9(11)
Ir1 N3 C27 C26 -151.3(6)
C23 N3 C27 C28 179.1(6)
Ir1 N3 C27 C28 20.9(7)
C25 C26 C27 N3 -5.4(12)
C25 C26 C27 C28 -176.9(7)
C29 N4 C28 C31 3.0(10)
Ir1 N4 C28 C31 -172.4(5)
C29 N4 C28 C27 -173.6(6)
Ir1 N4 C28 C27 11.1(7)
N3 C27 C28 N4 -21.3(9)
C26 C27 C28 N4 150.8(7)
N3 C27 C28 C31 162.4(7)
C26 C27 C28 C31 -25.5(11)
C28 N4 C29 C30 8.1(10)
Ir1 N4 C29 C30 -176.9(5)
C31 N5 C30 C29 -2.3(10)
Ir2 N5 C30 C29 155.0(6)
N4 C29 C30 N5 -8.7(11)
C30 N5 C31 C28 13.3(9)
Ir2 N5 C31 C28 -146.9(5)
C30 N5 C31 C32 -168.1(6)
Ir2 N5 C31 C32 31.7(7)
N4 C28 C31 N5 -13.9(10)
C27 C28 C31 N5 162.3(6)
N4 C28 C31 C32 167.7(6)
C27 C28 C31 C32 -16.2(11)
C36 N6 C32 C33 5.8(10)
Ir2 N6 C32 C33 -164.9(5)
C36 N6 C32 C31 179.7(6)
Ir2 N6 C32 C31 9.0(7)
N5 C31 C32 N6 -27.4(8)
C28 C31 C32 N6 151.1(7)
N5 C31 C32 C33 146.3(7)
C28 C31 C32 C33 -35.2(11)
N6 C32 C33 C34 -3.6(11)
C31 C32 C33 C34 -176.8(7)
C32 C33 C34 C35 0.5(12)
C33 C34 C35 C36 0.3(13)
C32 N6 C36 C35 -5.1(11)
Ir2 N6 C36 C35 164.5(6)
C34 C35 C36 N6 2.1(13)
C41 N7 C37 C38 0.1(12)
Ir2 N7 C37 C38 -169.4(7)
N7 C37 C38 C39 0.1(14)
C37 C38 C39 C40 0.1(15)
C38 C39 C40 C41 -0.4(14)
C37 N7 C41 C40 -0.4(11)
Ir2 N7 C41 C40 169.8(6)
C37 N7 C41 C42 178.1(7)
Ir2 N7 C41 C42 -11.7(8)
C39 C40 C41 N7 0.5(12)
C39 C40 C41 C42 -177.7(8)
N7 C41 C42 C43 4.9(10)
C40 C41 C42 C43 -176.9(8)
N7 C41 C42 C47 -172.1(7)
C40 C41 C42 C47 6.1(13)
C47 C42 C43 C44 1.1(11)
C41 C42 C43 C44 -176.3(7)
C47 C42 C43 Ir2 -178.2(6)
C41 C42 C43 Ir2 4.4(8)
C42 C43 C44 C45 0.3(12)
Ir2 C43 C44 C45 179.5(7)
C43 C44 C45 F6 177.8(8)
C43 C44 C45 C46 -2.2(14)
F6 C45 C46 C47 -177.5(8)
C44 C45 C46 C47 2.6(14)
C45 C46 C47 F5 -179.0(8)
C45 C46 C47 C42 -1.2(14)
C43 C42 C47 F5 177.2(7)
C41 C42 C47 F5 -5.9(13)
C43 C42 C47 C46 -0.6(12)
C41 C42 C47 C46 176.3(8)
C52 N8 C48 C49 0.1(12)
Ir2 N8 C48 C49 178.3(7)
N8 C48 C49 C50 -0.5(14)
C48 C49 C50 C51 0.8(16)
C49 C50 C51 C52 -0.7(17)
C48 N8 C52 C51 0.0(11)
Ir2 N8 C52 C51 -178.3(7)
C48 N8 C52 C53 -179.4(7)
Ir2 N8 C52 C53 2.2(8)
C50 C51 C52 N8 0.2(14)
C50 C51 C52 C53 179.6(9)
N8 C52 C53 C58 178.4(7)
C51 C52 C53 C58 -1.0(14)
N8 C52 C53 C54 0.7(10)
C51 C52 C53 C54 -178.6(8)
C58 C53 C54 C55 4.3(11)
C52 C53 C54 C55 -177.9(7)
C58 C53 C54 Ir2 178.9(6)
C52 C53 C54 Ir2 -3.3(8)
C53 C54 C55 C56 -2.5(11)
Ir2 C54 C55 C56 -176.3(6)
C54 C55 C56 F7 -177.0(8)
C54 C55 C56 C57 0.3(13)
F7 C56 C57 C58 177.5(9)
C55 C56 C57 C58 0.1(15)
C54 C53 C58 F8 179.7(8)
C52 C53 C58 F8 2.1(13)
C54 C53 C58 C57 -3.9(13)
C52 C53 C58 C57 178.5(8)
C56 C57 C58 F8 178.3(8)
C56 C57 C58 C53 1.7(14)

loop_
_platon_squeeze_void_nr
_platon_squeeze_void_average_x
_platon_squeeze_void_average_y
_platon_squeeze_void_average_z
_platon_squeeze_void_volume
_platon_squeeze_void_count_electrons
_platon_squeeze_void_content
1 -0.018 -0.018 0.000 974 331 ' '
2 0.052 0.448 0.500 974 331 ' '
